data_7228156
loop_
_publ_author_name
'Wang, Xiuli'
'Sun, Junjun'
'Lin, Hongyan'
'Chang, Zhihan'
'Liu, Guocheng'
'Wang, Xiang'

_publ_section_title
;
 A series of novel Anderson-type Polyoxometalate-based MnII Complexes
 constructed from pyridyl-derivatives: Assembly, structures,
 electrochemical and photocatalytic properties
;
_journal_name_full CrystEngComm
_journal_paper_doi 10.1039/C7CE00659D
_journal_year 2017
_chemical_formula_sum 'C18 H25 Cr Mn2 Mo6 N14 O28'
_chemical_formula_weight 1623.04
_chemical_name_systematic
; 
 ? 
;
_space_group_IT_number 2
_symmetry_cell_setting triclinic
_symmetry_space_group_name_Hall '-P 1'
_symmetry_space_group_name_H-M 'P -1'
_atom_sites_solution_hydrogens geom
_atom_sites_solution_primary direct
_atom_sites_solution_secondary difmap
_audit_creation_method SHELXL-97
_audit_update_record
;
2016-12-27 deposited with the CCDC.
2017-04-28 downloaded from the CCDC.
;
_cell_angle_alpha 86.196(3)
_cell_angle_beta 79.701(3)
_cell_angle_gamma 89.749(3)
_cell_formula_units_Z 1
_cell_length_a 7.1060(13)
_cell_length_b 11.066(2)
_cell_length_c 13.489(2)
_cell_measurement_reflns_used 5005
_cell_measurement_temperature 296(2)
_cell_measurement_theta_max 28.3763
_cell_measurement_theta_min 2.3216
_cell_volume 1041.3(3)
_computing_cell_refinement 'SMART (Bruker, 2001)'
_computing_data_collection 'SMART (Bruker, 2001)'
_computing_data_reduction 'SAINT+ (Bruker, 1999)'
_computing_molecular_graphics 'PLATON (Spek, 2003)'
_computing_publication_material 'SHELXTL (1998)'
_computing_structure_refinement 'SHELXL-97 (Sheldrick, 2008)'
_computing_structure_solution 'SHELXS-97 (Sheldrick, 2008)'
_diffrn_ambient_temperature 296(2)
_diffrn_measured_fraction_theta_full 0.963
_diffrn_measured_fraction_theta_max 0.963
_diffrn_measurement_device_type 'CCD area detector'
_diffrn_measurement_method 'phi and omega scans'
_diffrn_radiation_monochromator graphite
_diffrn_radiation_source 'fine-focus sealed tube'
_diffrn_radiation_type MoK\a
_diffrn_radiation_wavelength 0.71069
_diffrn_reflns_av_R_equivalents 0.0133
_diffrn_reflns_av_sigmaI/netI 0.0264
_diffrn_reflns_limit_h_max 8
_diffrn_reflns_limit_h_min -9
_diffrn_reflns_limit_k_max 9
_diffrn_reflns_limit_k_min -14
_diffrn_reflns_limit_l_max 18
_diffrn_reflns_limit_l_min -17
_diffrn_reflns_number 6840
_diffrn_reflns_theta_full 28.38
_diffrn_reflns_theta_max 28.38
_diffrn_reflns_theta_min 1.84
_exptl_absorpt_coefficient_mu 2.691
_exptl_absorpt_correction_T_max 0.497
_exptl_absorpt_correction_T_min 0.354
_exptl_absorpt_correction_type multi-scan
_exptl_absorpt_process_details SADABS
_exptl_crystal_colour YELLOW
_exptl_crystal_density_diffrn 2.588
_exptl_crystal_density_method 'not measured'
_exptl_crystal_description BLOCK
_exptl_crystal_F_000 776
_exptl_crystal_size_max 0.40
_exptl_crystal_size_mid 0.35
_exptl_crystal_size_min 0.26
_refine_diff_density_max 1.809
_refine_diff_density_min -1.022
_refine_diff_density_rms 0.179
_refine_ls_extinction_method none
_refine_ls_goodness_of_fit_ref 1.003
_refine_ls_hydrogen_treatment mixed
_refine_ls_matrix_type full
_refine_ls_number_parameters 317
_refine_ls_number_reflns 5025
_refine_ls_number_restraints 0
_refine_ls_restrained_S_all 1.003
_refine_ls_R_factor_all 0.0392
_refine_ls_R_factor_gt 0.0359
_refine_ls_shift/su_max 0.000
_refine_ls_shift/su_mean 0.000
_refine_ls_structure_factor_coef Fsqd
_refine_ls_weighting_details 'calc w=1/[\s^2^(Fo^2^)+(0.0475P)^2^+10.8290P] where P=(Fo^2^+2Fc^2^)/3'
_refine_ls_weighting_scheme calc
_refine_ls_wR_factor_gt 0.1043
_refine_ls_wR_factor_ref 0.1065
_reflns_number_gt 4630
_reflns_number_total 5221
_reflns_threshold_expression >2sigma(I)
_cod_data_source_file c7ce00659d2.cif
_cod_data_source_block complex3
_cod_depositor_comments
;
The following automatic conversions were performed:

'_symmetry_cell_setting' value 'Triclinic' changed to 'triclinic'
according to
/home/data/users/saulius/crontab/automatic-downloads/rss-feeds/RSC/lib/dictionaries/cif_core.dic
dictionary named 'cif_core.dic' version 2.4.2 from 2011-04-26.

Automatic conversion script
Id: cif_fix_values 4973 2017-02-22 13:04:09Z antanas 
;
_cod_database_code 7228156

loop_
_symmetry_equiv_pos_as_xyz
'x, y, z'
'-x, -y, -z'

loop_
_atom_site_label
_atom_site_type_symbol
_atom_site_fract_x
_atom_site_fract_y
_atom_site_fract_z
_atom_site_U_iso_or_equiv
_atom_site_adp_type
_atom_site_occupancy
_atom_site_symmetry_multiplicity
_atom_site_calc_flag
_atom_site_refinement_flags
Mo1 Mo 1.00513(6) 0.15941(3) 0.27981(3) 0.01231(10) Uani 1 1 d .
Cr1 Cr 1.0000 0.0000 0.5000 0.00925(19) Uani 1 2 d S
N1 N 0.4173(6) 0.5485(4) 0.2957(4) 0.0204(9) Uani 1 1 d .
O1 O 0.8321(5) 0.2478(3) 0.2350(3) 0.0215(8) Uani 1 1 d .
O2 O 0.4487(5) 0.2711(3) 0.3417(3) 0.0219(8) Uani 1 1 d .
Mo2 Mo 0.72387(5) -0.09259(4) 0.34439(3) 0.01209(10) Uani 1 1 d .
C2 C 0.5254(9) 0.1962(7) -0.0795(5) 0.0402(17) Uani 1 1 d .
H2A H 0.4005 0.1999 -0.0915 0.048 Uiso 1 1 calc R
O2W O 0.8332(6) 0.5318(4) 0.1597(4) 0.0333(10) Uani 1 1 d .
H2WA H 0.8428 0.6003 0.1835 0.040 Uiso 1 1 d R
H2WB H 0.9449 0.5104 0.1331 0.040 Uiso 1 1 d R
Mo3 Mo 0.73282(6) -0.24694(3) 0.55542(3) 0.01330(10) Uani 1 1 d .
N3 N 0.1395(7) 0.6193(4) 0.2638(4) 0.0244(10) Uani 1 1 d .
O3 O 0.9360(5) -0.0028(3) 0.2554(3) 0.0153(7) Uani 1 1 d .
O3W O 0.7678(7) 0.4289(4) 0.3863(4) 0.0346(11) Uani 1 1 d .
H3WA H 0.8464 0.3758 0.4017 0.042 Uiso 1 1 d R
H3WB H 0.7364 0.4716 0.4367 0.042 Uiso 1 1 d R
C3 C 0.6559(11) 0.1231(8) -0.1341(6) 0.0456(19) Uani 1 1 d .
H3A H 0.6177 0.0757 -0.1815 0.055 Uiso 1 1 calc R
C4 C 0.3494(8) 0.6321(5) 0.3603(4) 0.0231(11) Uani 1 1 d .
H22 H 0.406(10) 0.649(6) 0.414(5) 0.025(17) Uiso 1 1 d .
Mn4 Mn 0.64439(11) 0.40474(7) 0.25693(6) 0.01710(16) Uani 1 1 d .
N4 N 0.4704(6) 0.3989(4) 0.1326(3) 0.0164(8) Uani 1 1 d .
O4 O 0.8050(4) 0.0736(3) 0.4240(2) 0.0113(6) Uani 1 1 d .
O5 O 0.9394(5) -0.1485(3) 0.4377(2) 0.0128(6) Uani 1 1 d .
N5 N 0.8355(8) 0.1192(5) -0.1200(4) 0.0302(11) Uani 1 1 d .
C5 C 0.2818(7) 0.5432(5) 0.2377(4) 0.0181(9) Uani 1 1 d .
N6 N 0.2773(7) 0.3740(5) 0.0218(4) 0.0274(10) Uani 1 1 d .
H6B H 0.2341 0.3486 -0.0288 0.033 Uiso 1 1 calc R
O6 O 0.7509(6) -0.2194(4) 0.2794(3) 0.0251(8) Uani 1 1 d .
C6 C 0.7685(8) 0.2587(6) 0.0068(5) 0.0281(12) Uani 1 1 d .
H6A H 0.8101 0.3040 0.0545 0.034 Uiso 1 1 calc R
O7 O 1.1994(5) 0.1699(4) 0.1864(3) 0.0229(8) Uani 1 1 d .
N7 N 0.1902(7) 0.4520(4) 0.0894(4) 0.0241(10) Uani 1 1 d .
C7 C 0.3086(7) 0.4645(4) 0.1540(4) 0.0181(9) Uani 1 1 d .
N8 N 0.1846(7) 0.6771(4) 0.3428(4) 0.0249(10) Uani 1 1 d .
C8 C 0.5796(8) 0.2648(5) -0.0063(4) 0.0205(10) Uani 1 1 d .
O9 O 0.5801(5) -0.1498(3) 0.4753(3) 0.0163(7) Uani 1 1 d .
C9 C 0.4427(7) 0.3453(5) 0.0501(4) 0.0185(9) Uani 1 1 d .
O10 O 0.8130(4) -0.0669(3) 0.6161(2) 0.0118(6) Uani 1 1 d .
C10 C 0.8949(10) 0.1852(7) -0.0513(5) 0.0368(15) Uani 1 1 d .
H10A H 1.0218 0.1814 -0.0427 0.044 Uiso 1 1 calc R
O11 O 0.7514(6) -0.3777(4) 0.4953(3) 0.0283(9) Uani 1 1 d .
O12 O 0.5316(5) -0.0199(4) 0.3069(3) 0.0232(8) Uani 1 1 d .
O13 O 1.0530(5) 0.2743(3) 0.3742(3) 0.0172(7) Uani 1 1 d .

loop_
_atom_site_aniso_label
_atom_site_aniso_U_11
_atom_site_aniso_U_22
_atom_site_aniso_U_33
_atom_site_aniso_U_23
_atom_site_aniso_U_13
_atom_site_aniso_U_12
Mo1 0.01184(19) 0.01141(18) 0.01354(19) -0.00032(13) -0.00217(14) 0.00213(13)
Cr1 0.0080(4) 0.0086(4) 0.0112(5) -0.0015(3) -0.0014(3) 0.0019(3)
N1 0.016(2) 0.020(2) 0.025(2) -0.0038(17) -0.0039(17) 0.0060(16)
O1 0.0215(18) 0.0225(19) 0.0225(19) -0.0046(14) -0.0080(15) 0.0068(15)
O2 0.0178(17) 0.0204(18) 0.026(2) 0.0026(15) -0.0016(15) -0.0036(14)
Mo2 0.00975(18) 0.01250(19) 0.01499(19) -0.00413(14) -0.00365(14) 0.00107(13)
C2 0.022(3) 0.061(5) 0.042(4) -0.031(3) -0.008(3) 0.006(3)
O2W 0.020(2) 0.036(2) 0.043(3) 0.0090(19) -0.0091(18) -0.0032(17)
Mo3 0.01236(19) 0.00913(18) 0.0191(2) -0.00154(14) -0.00428(15) -0.00141(13)
N3 0.021(2) 0.024(2) 0.029(2) -0.0139(19) -0.0038(19) 0.0066(18)
O3 0.0139(16) 0.0164(16) 0.0148(16) -0.0050(12) 0.0007(12) 0.0021(12)
O3W 0.039(2) 0.034(2) 0.040(3) -0.0251(19) -0.025(2) 0.0224(19)
C3 0.039(4) 0.059(5) 0.045(4) -0.036(4) -0.010(3) 0.005(3)
C4 0.023(3) 0.022(3) 0.025(3) -0.007(2) -0.004(2) 0.003(2)
Mn4 0.0144(3) 0.0165(4) 0.0211(4) -0.0017(3) -0.0048(3) 0.0032(3)
N4 0.0161(19) 0.0159(19) 0.0163(19) -0.0018(15) 0.0001(15) 0.0033(15)
O4 0.0096(14) 0.0098(14) 0.0151(15) -0.0033(11) -0.0031(12) 0.0021(11)
O5 0.0133(15) 0.0102(14) 0.0155(16) -0.0035(12) -0.0029(12) 0.0018(12)
N5 0.032(3) 0.030(3) 0.027(3) -0.012(2) 0.001(2) 0.009(2)
C5 0.016(2) 0.019(2) 0.019(2) -0.0018(18) 0.0002(18) 0.0055(18)
N6 0.027(2) 0.033(3) 0.026(2) -0.010(2) -0.012(2) 0.013(2)
O6 0.027(2) 0.0222(19) 0.027(2) -0.0108(15) -0.0021(16) -0.0039(15)
C6 0.025(3) 0.034(3) 0.028(3) -0.016(2) -0.005(2) 0.008(2)
O7 0.0198(18) 0.0226(19) 0.0236(19) 0.0027(15) 0.0018(15) 0.0006(15)
N7 0.019(2) 0.027(2) 0.028(2) -0.0075(19) -0.0066(18) 0.0080(18)
C7 0.014(2) 0.013(2) 0.027(3) -0.0019(18) -0.0021(19) 0.0036(17)
N8 0.024(2) 0.021(2) 0.029(2) -0.0116(18) -0.0016(19) 0.0077(18)
C8 0.022(2) 0.022(2) 0.016(2) -0.0035(19) -0.0008(19) 0.003(2)
O9 0.0122(15) 0.0150(16) 0.0210(17) 0.0009(13) -0.0022(13) 0.0043(12)
C9 0.018(2) 0.021(2) 0.016(2) -0.0028(18) -0.0006(18) 0.0023(19)
O10 0.0095(14) 0.0102(14) 0.0153(15) -0.0008(12) -0.0010(12) 0.0008(11)
C10 0.026(3) 0.049(4) 0.037(4) -0.014(3) -0.006(3) 0.012(3)
O11 0.032(2) 0.0204(19) 0.034(2) -0.0080(16) -0.0083(18) -0.0021(16)
O12 0.0154(17) 0.029(2) 0.026(2) -0.0003(15) -0.0056(15) 0.0052(15)
O13 0.0167(16) 0.0124(16) 0.0241(18) -0.0031(13) -0.0079(14) 0.0042(13)

loop_
_atom_type_symbol
_atom_type_description
_atom_type_scat_dispersion_real
_atom_type_scat_dispersion_imag
_atom_type_scat_source
C C 0.0033 0.0016 'International Tables Vol C Tables 4.2.6.8 and 6.1.1.4'
H H 0.0000 0.0000 'International Tables Vol C Tables 4.2.6.8 and 6.1.1.4'
N N 0.0061 0.0033 'International Tables Vol C Tables 4.2.6.8 and 6.1.1.4'
O O 0.0106 0.0060 'International Tables Vol C Tables 4.2.6.8 and 6.1.1.4'
Cr Cr 0.3209 0.6236 'International Tables Vol C Tables 4.2.6.8 and 6.1.1.4'
Mn Mn 0.3368 0.7283 'International Tables Vol C Tables 4.2.6.8 and 6.1.1.4'
Mo Mo -1.6832 0.6857 'International Tables Vol C Tables 4.2.6.8 and 6.1.1.4'

loop_
_geom_angle_atom_site_label_1
_geom_angle_atom_site_label_2
_geom_angle_atom_site_label_3
_geom_angle
_geom_angle_site_symmetry_1
_geom_angle_site_symmetry_3
O7 Mo1 O1 105.31(19) . .
O7 Mo1 O3 95.39(17) . .
O1 Mo1 O3 103.29(17) . .
O7 Mo1 O13 104.83(18) . .
O1 Mo1 O13 94.01(16) . .
O3 Mo1 O13 148.88(15) . .
O7 Mo1 O10 89.35(16) . 2_756
O1 Mo1 O10 162.22(15) . 2_756
O3 Mo1 O10 84.91(13) . 2_756
O13 Mo1 O10 72.14(13) . 2_756
O7 Mo1 O4 156.48(15) . .
O1 Mo1 O4 96.60(15) . .
O3 Mo1 O4 70.90(13) . .
O13 Mo1 O4 81.67(14) . .
O10 Mo1 O4 70.89(11) 2_756 .
O10 Cr1 O10 179.999(1) 2_756 .
O10 Cr1 O5 96.37(14) 2_756 .
O10 Cr1 O5 83.63(14) . .
O10 Cr1 O5 83.63(14) 2_756 2_756
O10 Cr1 O5 96.37(14) . 2_756
O5 Cr1 O5 179.999(1) . 2_756
O10 Cr1 O4 84.54(13) 2_756 .
O10 Cr1 O4 95.46(13) . .
O5 Cr1 O4 83.02(13) . .
O5 Cr1 O4 96.98(13) 2_756 .
O10 Cr1 O4 95.46(13) 2_756 2_756
O10 Cr1 O4 84.54(13) . 2_756
O5 Cr1 O4 96.98(13) . 2_756
O5 Cr1 O4 83.02(13) 2_756 2_756
O4 Cr1 O4 179.999(1) . 2_756
C4 N1 C5 103.0(4) . .
C4 N1 Mn4 145.6(4) . .
C5 N1 Mn4 110.9(3) . .
Mo1 O1 Mn4 146.7(2) . .
Mo3 O2 Mn4 144.3(2) 2_656 .
O6 Mo2 O12 104.7(2) . .
O6 Mo2 O9 103.26(18) . .
O12 Mo2 O9 93.96(17) . .
O6 Mo2 O3 94.87(17) . .
O12 Mo2 O3 100.05(17) . .
O9 Mo2 O3 153.45(15) . .
O6 Mo2 O5 93.51(17) . .
O12 Mo2 O5 160.21(16) . .
O9 Mo2 O5 74.12(13) . .
O3 Mo2 O5 85.70(14) . .
O6 Mo2 O4 159.37(16) . .
O12 Mo2 O4 92.59(16) . .
O9 Mo2 O4 86.31(13) . .
O3 Mo2 O4 70.74(13) . .
O5 Mo2 O4 71.29(12) . .
C3 C2 C8 120.1(6) . .
O11 Mo3 O2 105.8(2) . 2_656
O11 Mo3 O9 101.15(18) . .
O2 Mo3 O9 95.04(17) 2_656 .
O11 Mo3 O13 97.21(18) . 2_756
O2 Mo3 O13 97.74(17) 2_656 2_756
O9 Mo3 O13 153.82(15) . 2_756
O11 Mo3 O5 94.00(17) . .
O2 Mo3 O5 159.18(15) 2_656 .
O9 Mo3 O5 74.60(13) . .
O13 Mo3 O5 85.70(14) 2_756 .
O11 Mo3 O10 161.28(17) . .
O2 Mo3 O10 90.32(15) 2_656 .
O9 Mo3 O10 86.44(13) . .
O13 Mo3 O10 70.78(13) 2_756 .
O5 Mo3 O10 71.34(12) . .
C5 N3 N8 105.7(4) . .
Mo1 O3 Mo2 121.72(17) . .
N5 C3 C2 120.7(6) . .
N8 C4 N1 112.1(5) . .
O3W Mn4 O2W 94.73(19) . .
O3W Mn4 O2 90.38(18) . .
O2W Mn4 O2 174.67(17) . .
O3W Mn4 O1 85.70(15) . .
O2W Mn4 O1 96.41(17) . .
O2 Mn4 O1 82.44(15) . .
O3W Mn4 N4 169.91(16) . .
O2W Mn4 N4 87.89(16) . .
O2 Mn4 N4 87.33(15) . .
O1 Mn4 N4 103.72(15) . .
O3W Mn4 N1 93.58(16) . .
O2W Mn4 N1 92.34(18) . .
O2 Mn4 N1 88.84(16) . .
O1 Mn4 N1 171.25(17) . .
N4 Mn4 N1 76.56(16) . .
C9 N4 C7 101.7(4) . .
C9 N4 Mn4 146.6(3) . .
C7 N4 Mn4 110.8(3) . .
Cr1 O4 Mo2 100.55(13) . .
Cr1 O4 Mo1 100.39(13) . .
Mo2 O4 Mo1 94.16(12) . .
Cr1 O5 Mo3 104.51(14) . .
Cr1 O5 Mo2 105.12(14) . .
Mo3 O5 Mo2 94.36(13) . .
C3 N5 C10 121.2(5) . .
N3 C5 N1 112.4(5) . .
N3 C5 C7 127.8(5) . .
N1 C5 C7 119.6(4) . .
C9 N6 N7 105.9(4) . .
C10 C6 C8 119.8(5) . .
C7 N7 N6 105.9(4) . .
N7 C7 N4 113.0(5) . .
N7 C7 C5 126.4(4) . .
N4 C7 C5 120.5(5) . .
C4 N8 N3 106.8(4) . .
C6 C8 C2 117.8(5) . .
C6 C8 C9 121.8(5) . .
C2 C8 C9 120.3(5) . .
Mo3 O9 Mo2 112.76(16) . .
N6 C9 N4 113.4(5) . .
N6 C9 C8 122.0(5) . .
N4 C9 C8 124.5(5) . .
Cr1 O10 Mo1 104.18(14) . 2_756
Cr1 O10 Mo3 100.49(14) . .
Mo1 O10 Mo3 93.45(12) 2_756 .
N5 C10 C6 120.4(6) . .
Mo1 O13 Mo3 118.79(17) . 2_756

loop_
_geom_bond_atom_site_label_1
_geom_bond_atom_site_label_2
_geom_bond_distance
_geom_bond_site_symmetry_2
Mo1 O7 1.693(4) .
Mo1 O1 1.735(4) .
Mo1 O3 1.928(3) .
Mo1 O13 1.930(4) .
Mo1 O10 2.266(3) 2_756
Mo1 O4 2.342(3) .
Cr1 O10 1.969(3) 2_756
Cr1 O10 1.969(3) .
Cr1 O5 1.977(3) .
Cr1 O5 1.977(3) 2_756
Cr1 O4 2.005(3) .
Cr1 O4 2.005(3) 2_756
N1 C4 1.342(7) .
N1 C5 1.348(7) .
N1 Mn4 2.279(4) .
O1 Mn4 2.189(4) .
O2 Mo3 1.725(4) 2_656
O2 Mn4 2.157(4) .
Mo2 O6 1.695(4) .
Mo2 O12 1.718(4) .
Mo2 O9 1.942(4) .
Mo2 O3 1.977(3) .
Mo2 O5 2.211(3) .
Mo2 O4 2.315(3) .
C2 C3 1.373(9) .
C2 C8 1.392(8) .
O2W Mn4 2.154(4) .
Mo3 O11 1.699(4) .
Mo3 O2 1.725(4) 2_656
Mo3 O9 1.938(3) .
Mo3 O13 1.945(3) 2_756
Mo3 O5 2.194(3) .
Mo3 O10 2.315(3) .
N3 C5 1.326(6) .
N3 N8 1.365(6) .
O3W Mn4 2.121(4) .
C3 N5 1.324(9) .
C4 N8 1.324(7) .
Mn4 N4 2.259(4) .
N4 C9 1.341(6) .
N4 C7 1.354(6) .
N5 C10 1.343(8) .
C5 C7 1.457(7) .
N6 C9 1.330(7) .
N6 N7 1.362(6) .
C6 C10 1.382(8) .
C6 C8 1.386(8) .
N7 C7 1.328(7) .
C8 C9 1.461(7) .
O10 Mo1 2.266(3) 2_756
O13 Mo3 1.945(3) 2_756
